data_7712188
loop_
_publ_author_name
'David, Arthur H. G.'
'Goodwin, Rosemary J.'
'White, Nicholas G.'

_publ_section_title
;
 Supramolecular chemistry of two new bis(1,2,3-triazolyl)pyridine
 macrocycles: metal complexation, self-assembly and anion binding.
;
_journal_issue 7
_journal_name_full 'Dalton transactions (Cambridge, England : 2003)'
_journal_page_first 1902
_journal_page_last 1912
_journal_paper_doi 10.1039/d2dt03985k
_journal_volume 52
_journal_year 2023
_chemical_compound_source synthesized
_chemical_formula_moiety 'C37 H35 Cl N9 O6 Pd, B F4, 2(C2 H3 N)'
_chemical_formula_sum 'C41 H41 B Cl F4 N11 O6 Pd'
_chemical_formula_weight 1012.50
_space_group_IT_number 2
_space_group_name_Hall '-P 1'
_space_group_name_H-M_alt 'P -1'
_symmetry_cell_setting triclinic
_symmetry_space_group_name_Hall '-P 1'
_symmetry_space_group_name_H-M 'P -1'
_atom_sites_solution_hydrogens difmap
_atom_sites_solution_primary other
_audit_update_record
;
2022-12-08 deposited with the CCDC.	2023-01-16 downloaded from the CCDC.
;
_cell_angle_alpha 75.166(3)
_cell_angle_beta 77.178(3)
_cell_angle_gamma 75.894(4)
_cell_formula_units_Z 2
_cell_length_a 9.3736(4)
_cell_length_b 14.5616(7)
_cell_length_c 17.2045(5)
_cell_measurement_reflns_used 8172
_cell_measurement_temperature 150
_cell_measurement_theta_max 26.58
_cell_measurement_theta_min 3.69
_cell_volume 2169.50(16)
_computing_cell_refinement 'CrysAlisPro, (Agilent, 2011)'
_computing_data_collection 'CrysAlisPro, (Agilent, 2011)'
_computing_data_reduction 'CrysAlisPro, (Agilent, 2011)'
_computing_publication_material 'CRYSTALS (Betteridge et al., 2003)'
_computing_structure_refinement 'CRYSTALS (Betteridge et al., 2003)'
_computing_structure_solution 'Superflip (Palatinus & Chapuis, 2007)'
_diffrn_ambient_temperature 150
_diffrn_measured_fraction_theta_full 0.997
_diffrn_measured_fraction_theta_max 0.997
_diffrn_measurement_device Area
_diffrn_measurement_device_type 'Oxford Diffraction SuperNova'
_diffrn_measurement_method \w
_diffrn_radiation_monochromator graphite
_diffrn_radiation_type 'Mo K\a'
_diffrn_radiation_wavelength 0.71073
_diffrn_reflns_av_R_equivalents 0.063
_diffrn_reflns_av_unetI/netI 0.098
_diffrn_reflns_limit_h_max 11
_diffrn_reflns_limit_h_min -9
_diffrn_reflns_limit_k_max 18
_diffrn_reflns_limit_k_min -14
_diffrn_reflns_limit_l_max 21
_diffrn_reflns_limit_l_min -21
_diffrn_reflns_number 27393
_diffrn_reflns_theta_full 26.372
_diffrn_reflns_theta_max 25.129
_diffrn_reflns_theta_min 3.351
_diffrn_standards_number 0
_exptl_absorpt_coefficient_mu 0.568
_exptl_absorpt_correction_T_max 1.00
_exptl_absorpt_correction_T_min 0.99
_exptl_absorpt_correction_type multi-scan
_exptl_absorpt_process_details 'CrysAlisPro, (Agilent, 2011)'
_exptl_crystal_colour yellow
_exptl_crystal_density_diffrn 1.550
_exptl_crystal_density_meas ?
_exptl_crystal_density_method 'not measured'
_exptl_crystal_description block
_exptl_crystal_F_000 1031.995
_exptl_crystal_recrystallization_method 'Re-crystallisation from solvent: Acetonitrile/diethyl ether'
_exptl_crystal_size_max 0.22
_exptl_crystal_size_mid 0.18
_exptl_crystal_size_min 0.08
_refine_diff_density_max 0.93
_refine_diff_density_min -0.82
_refine_ls_extinction_method None
_refine_ls_goodness_of_fit_ref 1.0045
_refine_ls_hydrogen_treatment mixed
_refine_ls_matrix_type full
_refine_ls_number_parameters 594
_refine_ls_number_reflns 7727
_refine_ls_number_restraints 8
_refine_ls_R_factor_all 0.0682
_refine_ls_R_factor_gt 0.0453
_refine_ls_shift/su_max 0.0016807
_refine_ls_shift/su_mean 0.0000264
_refine_ls_structure_factor_coef Fsqd
_refine_ls_weighting_details
;
 Method= Modified Sheldrick 
 w=1/[\s^2^(F^2^) + ( 0.03P)^2^ + 1.92P] 
 ,where P=(max(Fo^2^,0) + 2Fc^2^)/3 
;
_refine_ls_weighting_scheme calc
_refine_ls_wR_factor_all 0.0993
_refine_ls_wR_factor_gt 0.0877
_refine_ls_wR_factor_ref 0.0993
_reflns_limit_h_max 11
_reflns_limit_h_min -11
_reflns_limit_k_max 18
_reflns_limit_k_min -17
_reflns_limit_l_max 21
_reflns_limit_l_min 0
_reflns_number_gt 6034
_reflns_number_total 7728
_reflns_threshold_expression I>2.0\s(I)
_oxford_diffrn_Wilson_B_factor 1.65
_oxford_diffrn_Wilson_scale 1.37
_oxford_refine_ls_scale 0.6389(9)
_cod_data_source_file d2dt03985k4.cif
_cod_data_source_block PdCl_8
_cod_depositor_comments
;
The following automatic conversions were performed:

data item '_exptl_crystal_density_meas' value 'not measured' was
changed to '?' -- the value is perceived as not measured.

Automatic conversion script
Id: cif_fix_values 7556 2019-12-06 15:28:31Z antanas 

 Adding full bibliography for 7712183--7712190.cif.
;
_cod_original_sg_symbol_H-M 'P -1 '
_cod_database_code 7712188
_oxford_refine_reflns_threshold_expression I>-3.0\s(I)
_refine_ls_r_factor_ref 0.0681
_reflns_number_all 7728

loop_
_symmetry_equiv_pos_as_xyz
x,y,z
-x,-y,-z

loop_
_atom_site_label
_atom_site_type_symbol
_atom_site_fract_x
_atom_site_fract_y
_atom_site_fract_z
_atom_site_U_iso_or_equiv
_atom_site_occupancy
_atom_site_adp_type
_atom_site_refinement_flags_posn
_atom_site_refinement_flags_adp
_atom_site_refinement_flags_occupancy
_atom_site_disorder_assembly
_atom_site_disorder_group
_atom_site_attached_hydrogens
N1 N 0.6710(3) 0.5204(2) 0.58669(17) 0.0178 1.0000 Uani . . . . . .
C2 C 0.8059(4) 0.4627(3) 0.5948(2) 0.0216 1.0000 Uani . . . . . .
C3 C 0.9250(4) 0.5026(3) 0.5944(2) 0.0277 1.0000 Uani . . . . . .
C4 C 0.9026(5) 0.6022(3) 0.5852(2) 0.0311 1.0000 Uani . . . . . .
C5 C 0.7634(4) 0.6610(3) 0.5767(2) 0.0279 1.0000 Uani . . . . . .
C6 C 0.6481(4) 0.6172(3) 0.5777(2) 0.0212 1.0000 Uani . . . . . .
C7 C 0.7995(4) 0.3609(3) 0.6076(2) 0.0220 1.0000 Uani . . . . . .
C8 C 0.8954(4) 0.2732(3) 0.6214(2) 0.0238 1.0000 Uani . . . . . .
N9 N 0.6614(3) 0.3406(2) 0.61310(18) 0.0217 1.0000 Uani . . . . . .
N10 N 0.6673(4) 0.2468(2) 0.62946(18) 0.0238 1.0000 Uani . . . . . .
N11 N 0.8111(4) 0.2066(2) 0.63448(18) 0.0238 1.0000 Uani . . . . . .
C12 C 0.8532(5) 0.1006(3) 0.6624(2) 0.0286 1.0000 Uani . . . . . .
C13 C 0.8239(4) 0.0727(3) 0.7545(2) 0.0280 1.0000 Uani . . . . . .
O14 O 0.6662(3) 0.0934(2) 0.77997(15) 0.0310 1.0000 Uani . . . . . .
C15 C 0.6149(5) 0.1038(3) 0.8595(2) 0.0276 1.0000 Uani . . . . . .
C16 C 0.6910(5) 0.0624(3) 0.9230(2) 0.0323 1.0000 Uani . . . . . .
C17 C 0.6293(5) 0.0773(3) 1.0015(3) 0.0363 1.0000 Uani . . . . . .
C18 C 0.4889(5) 0.1356(3) 1.0140(3) 0.0346 1.0000 Uani . . . . . .
C19 C 0.4115(5) 0.1774(3) 0.9504(3) 0.0380 1.0000 Uani . . . . . .
C20 C 0.4731(5) 0.1614(3) 0.8733(3) 0.0354 1.0000 Uani . . . . . .
O21 O 0.4161(3) 0.1574(2) 1.08864(17) 0.0437 1.0000 Uani . . . . . .
C22 C 0.4837(5) 0.1121(3) 1.1587(2) 0.0394 1.0000 Uani . . . . . .
C23 C 0.3796(5) 0.1512(3) 1.2294(3) 0.0421 1.0000 Uani D . . . . .
N24 N 0.3756(4) 0.2532(3) 1.2205(2) 0.0338 1.0000 Uani D . . . . .
O25 O 0.5910(3) 0.2246(2) 1.26713(17) 0.0403 1.0000 Uani . . . . . .
C26 C 0.4882(5) 0.2822(3) 1.2382(2) 0.0302 1.0000 Uani D . . . . .
C27 C 0.4825(5) 0.3893(3) 1.2216(2) 0.0293 1.0000 Uani . . . . . .
C28 C 0.3527(5) 0.4600(3) 1.2174(2) 0.0322 1.0000 Uani . . . . . .
C29 C 0.3606(5) 0.5589(3) 1.2025(2) 0.0336 1.0000 Uani . . . . . .
C30 C 0.4980(6) 0.5828(4) 1.1932(3) 0.0462 1.0000 Uani . . . . . .
C31 C 0.6253(6) 0.5135(4) 1.1961(3) 0.0539 1.0000 Uani . . . . . .
C32 C 0.6172(5) 0.4175(3) 1.2112(3) 0.0420 1.0000 Uani . . . . . .
O33 O 0.2380(4) 0.7205(2) 1.20551(19) 0.0519 1.0000 Uani . . . . . .
C34 C 0.2278(6) 0.6392(3) 1.1994(2) 0.0414 1.0000 Uani D . . . . .
N35 N 0.0991(4) 0.6214(3) 1.1908(2) 0.0445 1.0000 Uani D . . . . .
C36 C -0.0320(6) 0.7021(3) 1.1818(3) 0.0477 1.0000 Uani D . . . . .
C37 C -0.0259(6) 0.7572(3) 1.0941(3) 0.0482 1.0000 Uani . . . . . .
O38 O -0.0473(4) 0.6920(2) 1.05154(19) 0.0483 1.0000 Uani . . . . . .
C39 C -0.0228(5) 0.7163(3) 0.9665(3) 0.0404 1.0000 Uani . . . . . .
C40 C 0.0202(5) 0.7998(3) 0.9197(3) 0.0388 1.0000 Uani . . . . . .
C41 C 0.0441(5) 0.8165(3) 0.8332(3) 0.0351 1.0000 Uani . . . . . .
C42 C 0.0219(5) 0.7480(3) 0.7973(3) 0.0321 1.0000 Uani . . . . . .
C43 C -0.0242(5) 0.6643(3) 0.8465(3) 0.0394 1.0000 Uani . . . . . .
C44 C -0.0464(5) 0.6490(3) 0.9295(3) 0.0448 1.0000 Uani . . . . . .
O45 O 0.0436(3) 0.75350(19) 0.71425(17) 0.0341 1.0000 Uani . . . . . .
C46 C 0.0880(5) 0.8380(3) 0.6611(2) 0.0298 1.0000 Uani . . . . . .
C47 C 0.1298(4) 0.8168(3) 0.5768(2) 0.0279 1.0000 Uani . . . . . .
N48 N 0.2677(3) 0.7425(2) 0.57177(18) 0.0221 1.0000 Uani . . . . . .
N49 N 0.2582(3) 0.6493(2) 0.58265(18) 0.0227 1.0000 Uani . . . . . .
N50 N 0.3967(3) 0.6006(2) 0.58362(18) 0.0206 1.0000 Uani . . . . . .
C51 C 0.4078(4) 0.7537(3) 0.5665(2) 0.0221 1.0000 Uani . . . . . .
C52 C 0.4915(4) 0.6621(3) 0.5740(2) 0.0207 1.0000 Uani . . . . . .
N101 N 0.2820(6) 0.5035(4) 1.0336(3) 0.0802 1.0000 Uani . . . . . .
C102 C 0.3283(6) 0.5754(5) 1.0079(3) 0.0585 1.0000 Uani . . . . . .
C103 C 0.3849(6) 0.6638(4) 0.9798(3) 0.0540 1.0000 Uani . . . . . .
N111 N 0.1777(6) 0.0585(4) 0.7606(4) 0.0920 1.0000 Uani . . . . . .
C112 C 0.2788(7) 0.0767(4) 0.7130(4) 0.0598 1.0000 Uani . . . . . .
C113 C 0.4073(6) 0.0997(4) 0.6550(3) 0.0580 1.0000 Uani . . . . . .
Pd1 Pd 0.49802(3) 0.45956(2) 0.600128(18) 0.0200 1.0000 Uani . . . . . .
Cl1 Cl 0.29910(11) 0.38508(7) 0.62353(6) 0.0294 1.0000 Uani . . . . . .
F13 F 0.1453(3) 0.13775(18) 0.52871(14) 0.0433 1.0000 Uani . . . . . .
B11 B 0.2455(5) 0.0682(3) 0.4916(3) 0.0285 1.0000 Uani . . . . . .
F15 F 0.3695(3) 0.10649(18) 0.45029(17) 0.0513 1.0000 Uani . . . . . .
F12 F 0.2863(3) -0.01207(18) 0.55106(17) 0.0587 1.0000 Uani . . . . . .
F14 F 0.1789(3) 0.0431(2) 0.43893(18) 0.0617 1.0000 Uani . . . . . .
H511 H 0.4400 0.8112 0.5589 0.0280 1.0000 Uiso R . . . . .
H81 H 0.9994 0.2607 0.6213 0.0314 1.0000 Uiso R . . . . .
H122 H 0.7951 0.0684 0.6410 0.0359 1.0000 Uiso R . . . . .
H121 H 0.9592 0.0821 0.6423 0.0357 1.0000 Uiso R . . . . .
H131 H 0.8622 0.0039 0.7715 0.0352 1.0000 Uiso R . . . . .
H132 H 0.8698 0.1105 0.7770 0.0347 1.0000 Uiso R . . . . .
H161 H 0.7868 0.0237 0.9138 0.0394 1.0000 Uiso R . . . . .
H171 H 0.6810 0.0482 1.0448 0.0441 1.0000 Uiso R . . . . .
H221 H 0.4929 0.0415 1.1696 0.0469 1.0000 Uiso R . . . . .
H222 H 0.5851 0.1266 1.1503 0.0473 1.0000 Uiso R . . . . .
H231 H 0.2806 0.1404 1.2303 0.0540 1.0000 Uiso R . . . . .
H232 H 0.4132 0.1162 1.2810 0.0538 1.0000 Uiso R . . . . .
H281 H 0.2614 0.4411 1.2255 0.0380 1.0000 Uiso R . . . . .
H361 H -0.1240 0.6762 1.1987 0.0583 1.0000 Uiso R . . . . .
H362 H -0.0295 0.7468 1.2146 0.0582 1.0000 Uiso R . . . . .
H371 H -0.1061 0.8148 1.0888 0.0571 1.0000 Uiso R . . . . .
H372 H 0.0697 0.7777 1.0714 0.0573 1.0000 Uiso R . . . . .
H401 H 0.0354 0.8461 0.9442 0.0475 1.0000 Uiso R . . . . .
H411 H 0.0757 0.8733 0.8008 0.0457 1.0000 Uiso R . . . . .
H462 H 0.0046 0.8934 0.6609 0.0357 1.0000 Uiso R . . . . .
H461 H 0.1734 0.8514 0.6776 0.0360 1.0000 Uiso R . . . . .
H471 H 0.0516 0.7924 0.5647 0.0339 1.0000 Uiso R . . . . .
H472 H 0.1483 0.8739 0.5369 0.0337 1.0000 Uiso R . . . . .
H431 H -0.0377 0.6179 0.8217 0.0489 1.0000 Uiso R . . . . .
H441 H -0.0790 0.5928 0.9615 0.0544 1.0000 Uiso R . . . . .
H301 H 0.5023 0.6488 1.1851 0.0573 1.0000 Uiso R . . . . .
H311 H 0.7192 0.5314 1.1877 0.0655 1.0000 Uiso R . . . . .
H321 H 0.7039 0.3694 1.2146 0.0530 1.0000 Uiso R . . . . .
H191 H 0.3180 0.2181 0.9599 0.0455 1.0000 Uiso R . . . . .
H201 H 0.4198 0.1884 0.8298 0.0430 1.0000 Uiso R . . . . .
H31 H 1.0186 0.4642 0.5993 0.0360 1.0000 Uiso R . . . . .
H41 H 0.9831 0.6310 0.5850 0.0389 1.0000 Uiso R . . . . .
H51 H 0.7509 0.7287 0.5704 0.0376 1.0000 Uiso R . . . . .
H1132 H 0.3791 0.1599 0.6169 0.0902 1.0000 Uiso R . . . . .
H1131 H 0.4809 0.1054 0.6831 0.0901 1.0000 Uiso R . . . . .
H1133 H 0.4465 0.0473 0.6270 0.0902 1.0000 Uiso R . . . . .
H1033 H 0.3475 0.6994 0.9297 0.0823 1.0000 Uiso R . . . . .
H1032 H 0.3545 0.7023 1.0208 0.0820 1.0000 Uiso R . . . . .
H1031 H 0.4962 0.6437 0.9701 0.0816 1.0000 Uiso R . . . . .
H351 H 0.086(3) 0.5611(14) 1.196(3) 0.053(2) 1.0000 Uiso D . . . . .
H241 H 0.321(4) 0.2927(14) 1.189(2) 0.041(2) 1.0000 Uiso D . . . . .

loop_
_atom_site_aniso_label
_atom_site_aniso_U_11
_atom_site_aniso_U_22
_atom_site_aniso_U_33
_atom_site_aniso_U_23
_atom_site_aniso_U_13
_atom_site_aniso_U_12
N1 0.0104(16) 0.0238(17) 0.0191(15) -0.0055(14) -0.0009(13) -0.0040(14)
C2 0.015(2) 0.025(2) 0.0185(19) -0.0030(16) -0.0001(16) 0.0039(17)
C3 0.015(2) 0.033(2) 0.031(2) -0.0045(19) -0.0029(18) -0.0020(18)
C4 0.018(2) 0.034(2) 0.038(2) -0.003(2) -0.0007(19) -0.0100(19)
C5 0.025(2) 0.030(2) 0.029(2) -0.0015(18) -0.0005(19) -0.0126(19)
C6 0.021(2) 0.020(2) 0.0179(19) -0.0030(16) -0.0010(17) 0.0003(17)
C7 0.018(2) 0.026(2) 0.0199(19) -0.0029(17) -0.0022(17) -0.0021(17)
C8 0.016(2) 0.026(2) 0.025(2) -0.0037(17) -0.0016(17) 0.0003(18)
N9 0.0169(18) 0.0212(18) 0.0241(17) -0.0044(14) -0.0016(14) -0.0004(14)
N10 0.0210(19) 0.0228(18) 0.0258(17) -0.0056(14) -0.0038(15) -0.0007(15)
N11 0.0191(18) 0.0244(18) 0.0248(17) -0.0087(14) -0.0011(15) 0.0029(15)
C12 0.023(2) 0.019(2) 0.039(2) -0.0094(18) 0.0001(19) 0.0035(18)
C13 0.022(2) 0.024(2) 0.033(2) -0.0045(18) -0.0020(19) 0.0015(18)
O14 0.0228(16) 0.0400(17) 0.0271(15) -0.0061(13) -0.0012(13) -0.0042(13)
C15 0.025(2) 0.029(2) 0.028(2) -0.0070(18) -0.0003(19) -0.0063(19)
C16 0.027(2) 0.029(2) 0.037(2) -0.005(2) -0.004(2) -0.0018(19)
C17 0.038(3) 0.037(3) 0.033(2) -0.009(2) -0.005(2) -0.005(2)
C18 0.034(3) 0.037(3) 0.036(2) -0.015(2) -0.001(2) -0.009(2)
C19 0.024(2) 0.046(3) 0.044(3) -0.016(2) -0.003(2) -0.003(2)
C20 0.025(2) 0.041(3) 0.039(3) -0.008(2) -0.008(2) -0.005(2)
O21 0.0379(19) 0.058(2) 0.0359(17) -0.0218(16) -0.0032(15) -0.0021(16)
C22 0.045(3) 0.036(3) 0.038(3) -0.008(2) -0.004(2) -0.012(2)
C23 0.043(3) 0.048(3) 0.039(3) -0.018(2) 0.008(2) -0.019(2)
N24 0.033(2) 0.038(2) 0.033(2) -0.0121(17) -0.0041(17) -0.0084(18)
O25 0.040(2) 0.0383(18) 0.0421(18) -0.0080(15) -0.0177(16) 0.0034(15)
C26 0.027(2) 0.039(3) 0.025(2) -0.010(2) -0.0045(19) -0.004(2)
C27 0.028(2) 0.036(2) 0.021(2) -0.0061(18) -0.0052(19) 0.000(2)
C28 0.030(3) 0.044(3) 0.020(2) -0.0071(19) -0.0004(19) -0.006(2)
C29 0.038(3) 0.030(2) 0.025(2) -0.0056(19) -0.003(2) 0.006(2)
C30 0.053(3) 0.045(3) 0.041(3) -0.007(2) -0.001(3) -0.020(3)
C31 0.042(3) 0.053(3) 0.070(4) -0.017(3) -0.004(3) -0.019(3)
C32 0.037(3) 0.039(3) 0.049(3) -0.010(2) -0.006(2) -0.006(2)
O33 0.059(2) 0.040(2) 0.055(2) -0.0155(17) -0.0050(18) -0.0037(18)
C34 0.057(3) 0.035(3) 0.026(2) -0.006(2) 0.003(2) -0.009(2)
N35 0.033(2) 0.053(3) 0.045(2) -0.004(2) -0.008(2) -0.009(2)
C36 0.048(3) 0.047(3) 0.038(3) -0.005(2) 0.001(2) -0.002(3)
C37 0.035(3) 0.044(3) 0.057(3) -0.009(3) -0.002(2) 0.000(2)
O38 0.045(2) 0.048(2) 0.048(2) -0.0015(16) -0.0093(17) -0.0091(17)
C39 0.023(3) 0.043(3) 0.046(3) -0.001(2) -0.001(2) -0.002(2)
C40 0.027(3) 0.043(3) 0.046(3) -0.018(2) -0.010(2) 0.004(2)
C41 0.022(2) 0.030(2) 0.050(3) -0.012(2) -0.007(2) 0.0057(19)
C42 0.017(2) 0.035(3) 0.040(2) -0.010(2) -0.003(2) 0.0032(19)
C43 0.029(3) 0.041(3) 0.048(3) -0.008(2) -0.010(2) -0.006(2)
C44 0.030(3) 0.043(3) 0.056(3) 0.002(2) -0.010(2) -0.008(2)
O45 0.0311(18) 0.0296(16) 0.0410(17) -0.0105(14) 0.0005(14) -0.0079(14)
C46 0.023(2) 0.022(2) 0.042(2) -0.0095(19) -0.006(2) 0.0022(18)
C47 0.017(2) 0.023(2) 0.043(2) -0.0056(19) -0.0083(19) 0.0001(18)
N48 0.0168(18) 0.0195(17) 0.0303(18) -0.0069(14) -0.0068(15) -0.0003(14)
N49 0.0187(18) 0.0235(18) 0.0259(17) -0.0060(14) -0.0054(15) -0.0018(15)
N50 0.0161(17) 0.0196(17) 0.0236(16) -0.0040(14) -0.0030(14) 0.0002(14)
C51 0.019(2) 0.022(2) 0.027(2) -0.0052(17) -0.0043(17) -0.0064(17)
C52 0.017(2) 0.021(2) 0.0215(19) -0.0049(16) -0.0007(17) -0.0027(17)
N101 0.075(4) 0.103(5) 0.075(4) -0.027(3) -0.003(3) -0.043(4)
C102 0.048(4) 0.074(4) 0.054(3) -0.025(3) -0.002(3) -0.007(3)
C103 0.064(4) 0.042(3) 0.049(3) -0.008(2) 0.005(3) -0.013(3)
N111 0.044(3) 0.100(5) 0.131(5) -0.038(4) 0.000(4) -0.011(3)
C112 0.035(3) 0.063(4) 0.089(4) -0.023(3) -0.022(3) -0.007(3)
C113 0.050(4) 0.066(4) 0.068(4) -0.009(3) -0.024(3) -0.024(3)
Pd1 0.01435(16) 0.02098(17) 0.02354(16) -0.00459(12) -0.00344(12) -0.00113(12)
Cl1 0.0194(5) 0.0298(6) 0.0389(6) -0.0059(5) -0.0050(5) -0.0061(4)
F13 0.0348(15) 0.0449(16) 0.0465(15) -0.0165(13) 0.0076(13) -0.0073(13)
B11 0.024(3) 0.023(3) 0.040(3) -0.006(2) -0.006(2) -0.007(2)
F15 0.0335(16) 0.0378(15) 0.0729(18) -0.0101(14) 0.0081(14) -0.0063(13)
F12 0.064(2) 0.0370(16) 0.076(2) 0.0092(14) -0.0322(17) -0.0149(14)
F14 0.063(2) 0.0605(19) 0.078(2) -0.0334(16) -0.0355(17) -0.0021(16)

loop_
_atom_type_symbol
_atom_type_scat_dispersion_real
_atom_type_scat_dispersion_imag
_atom_type_scat_Cromer_Mann_a1
_atom_type_scat_Cromer_Mann_b1
_atom_type_scat_Cromer_Mann_a2
_atom_type_scat_Cromer_Mann_b2
_atom_type_scat_Cromer_Mann_a3
_atom_type_scat_Cromer_Mann_b3
_atom_type_scat_Cromer_Mann_a4
_atom_type_scat_Cromer_Mann_b4
_atom_type_scat_Cromer_Mann_c
_atom_type_scat_source
C 0.0033 0.0016 2.3100 20.8439 1.0200 10.2075 1.5886 0.5687 0.8650 51.6512 0.2156 'International Tables Vol C 4.2.6.8 and 6.1.1.4'
H 0.0000 0.0000 0.4930 10.5109 0.3229 26.1257 0.1402 3.1424 0.0408 57.7998 0.0030 'International Tables Vol C 4.2.6.8 and 6.1.1.4'
N 0.0061 0.0033 12.2126 0.0057 3.1322 9.8933 2.0125 28.9975 1.1663 0.5826 -11.5290 'International Tables Vol C 4.2.6.8 and 6.1.1.4'
O 0.0106 0.0060 3.0485 13.2771 2.2868 5.7011 1.5463 0.3239 0.8670 32.9089 0.2508 'International Tables Vol C 4.2.6.8 and 6.1.1.4'
B 0.0013 0.0007 2.0545 23.2185 1.3326 1.0210 1.0979 60.3498 0.7068 0.1403 -0.1932 'International Tables Vol C 4.2.6.8 and 6.1.1.4'
F 0.0171 0.0103 3.5392 10.2825 2.6412 4.2944 1.5170 0.2615 1.0243 26.1476 0.2776 'International Tables Vol C 4.2.6.8 and 6.1.1.4'
Cl 0.1484 0.1585 11.4604 0.0104 7.1964 1.1662 6.2556 18.5194 1.6455 47.7784 -9.5574 'International Tables Vol C 4.2.6.8 and 6.1.1.4'
Pd -0.9988 1.0072 19.3319 0.6987 15.5017 7.9893 5.2954 25.2052 0.6058 76.8986 5.2659 'International Tables Vol C 4.2.6.8 and 6.1.1.4'

loop_
_geom_angle_atom_site_label_1
_geom_angle_site_symmetry_1
_geom_angle_atom_site_label_2
_geom_angle_site_symmetry_2
_geom_angle_atom_site_label_3
_geom_angle_site_symmetry_3
_geom_angle
_geom_angle_publ_flag
C2 . N1 . C6 . 122.1(3) yes
C2 . N1 . Pd1 . 118.7(3) yes
C6 . N1 . Pd1 . 118.9(2) yes
N1 . C2 . C3 . 119.9(3) yes
N1 . C2 . C7 . 111.3(3) yes
C3 . C2 . C7 . 128.7(3) yes
C2 . C3 . C4 . 118.5(4) yes
C2 . C3 . H31 . 121.1 no
C4 . C3 . H31 . 120.4 no
C3 . C4 . C5 . 121.2(4) yes
C3 . C4 . H41 . 119.7 no
C5 . C4 . H41 . 119.1 no
C4 . C5 . C6 . 117.9(4) yes
C4 . C5 . H51 . 119.7 no
C6 . C5 . H51 . 122.5 no
C5 . C6 . N1 . 120.4(3) yes
C5 . C6 . C52 . 128.2(3) yes
N1 . C6 . C52 . 111.2(3) yes
C2 . C7 . C8 . 137.2(4) yes
C2 . C7 . N9 . 116.5(3) yes
C8 . C7 . N9 . 106.2(3) yes
C2 . C7 . Pd1 . 76.2(2) yes
C8 . C7 . Pd1 . 146.4(3) yes
N9 . C7 . Pd1 . 40.30(17) yes
C7 . C8 . N11 . 105.3(3) yes
C7 . C8 . H81 . 128.4 no
N11 . C8 . H81 . 126.3 no
C7 . N9 . N10 . 111.2(3) yes
C7 . N9 . Pd1 . 113.5(2) yes
N10 . N9 . Pd1 . 135.2(3) yes
N9 . N10 . N11 . 104.9(3) yes
N10 . N11 . C8 . 112.4(3) yes
N10 . N11 . C12 . 118.9(3) yes
C8 . N11 . C12 . 128.2(3) yes
N11 . C12 . C13 . 110.4(3) yes
N11 . C12 . H122 . 109.9 no
C13 . C12 . H122 . 108.9 no
N11 . C12 . H121 . 107.1 no
C13 . C12 . H121 . 109.7 no
H122 . C12 . H121 . 110.9 no
C12 . C13 . O14 . 107.1(3) yes
C12 . C13 . H131 . 108.9 no
O14 . C13 . H131 . 109.8 no
C12 . C13 . H132 . 110.1 no
O14 . C13 . H132 . 109.5 no
H131 . C13 . H132 . 111.3 no
C13 . O14 . C15 . 117.0(3) yes
O14 . C15 . C16 . 125.2(4) yes
O14 . C15 . C20 . 115.2(3) yes
C16 . C15 . C20 . 119.6(4) yes
C15 . C16 . C17 . 120.9(4) yes
C15 . C16 . H161 . 119.8 no
C17 . C16 . H161 . 119.3 no
C16 . C17 . C18 . 118.8(4) yes
C16 . C17 . H171 . 120.7 no
C18 . C17 . H171 . 120.6 no
C17 . C18 . C19 . 120.6(4) yes
C17 . C18 . O21 . 124.5(4) yes
C19 . C18 . O21 . 114.9(4) yes
C18 . C19 . C20 . 120.1(4) yes
C18 . C19 . H191 . 119.2 no
C20 . C19 . H191 . 120.7 no
C15 . C20 . C19 . 120.0(4) yes
C15 . C20 . H201 . 119.4 no
C19 . C20 . H201 . 120.6 no
C18 . O21 . C22 . 118.6(3) yes
O21 . C22 . C23 . 106.1(4) yes
O21 . C22 . H221 . 110.4 no
C23 . C22 . H221 . 109.4 no
O21 . C22 . H222 . 110.4 no
C23 . C22 . H222 . 112.1 no
H221 . C22 . H222 . 108.6 no
C22 . C23 . N24 . 111.4(4) yes
C22 . C23 . H231 . 107.4 no
N24 . C23 . H231 . 110.4 no
C22 . C23 . H232 . 110.0 no
N24 . C23 . H232 . 108.4 no
H231 . C23 . H232 . 109.2 no
C23 . N24 . C26 . 120.2(4) yes
C23 . N24 . H241 . 117.4(14) no
C26 . N24 . H241 . 118.7(14) no
N24 . C26 . O25 . 122.0(4) yes
N24 . C26 . C27 . 117.4(4) yes
O25 . C26 . C27 . 120.6(4) yes
C26 . C27 . C28 . 124.7(4) yes
C26 . C27 . C32 . 116.3(4) yes
C28 . C27 . C32 . 119.0(4) yes
C27 . C28 . C29 . 119.8(4) yes
C27 . C28 . H281 . 119.1 no
C29 . C28 . H281 . 121.1 no
C28 . C29 . C30 . 118.7(4) yes
C28 . C29 . C34 . 123.6(4) yes
C30 . C29 . C34 . 117.6(4) yes
C29 . C30 . C31 . 121.4(5) yes
C29 . C30 . H301 . 118.4 no
C31 . C30 . H301 . 120.2 no
C30 . C31 . C32 . 119.7(5) yes
C30 . C31 . H311 . 120.2 no
C32 . C31 . H311 . 120.1 no
C27 . C32 . C31 . 121.4(4) yes
C27 . C32 . H321 . 118.4 no
C31 . C32 . H321 . 120.2 no
C29 . C34 . O33 . 119.6(5) yes
C29 . C34 . N35 . 118.7(4) yes
O33 . C34 . N35 . 121.8(5) yes
C34 . N35 . C36 . 119.5(4) yes
C34 . N35 . H351 . 122.0(13) no
C36 . N35 . H351 . 118.2(13) no
N35 . C36 . C37 . 111.1(4) yes
N35 . C36 . H361 . 109.7 no
C37 . C36 . H361 . 108.2 no
N35 . C36 . H362 . 108.2 no
C37 . C36 . H362 . 107.9 no
H361 . C36 . H362 . 111.8 no
C36 . C37 . O38 . 105.0(4) yes
C36 . C37 . H371 . 111.4 no
O38 . C37 . H371 . 109.2 no
C36 . C37 . H372 . 112.1 no
O38 . C37 . H372 . 110.7 no
H371 . C37 . H372 . 108.3 no
C37 . O38 . C39 . 118.4(4) yes
O38 . C39 . C40 . 125.2(4) yes
O38 . C39 . C44 . 114.9(4) yes
C40 . C39 . C44 . 119.9(4) yes
C39 . C40 . C41 . 120.4(4) yes
C39 . C40 . H401 . 120.6 no
C41 . C40 . H401 . 119.0 no
C40 . C41 . C42 . 118.8(4) yes
C40 . C41 . H411 . 120.6 no
C42 . C41 . H411 . 120.6 no
C41 . C42 . C43 . 119.5(4) yes
C41 . C42 . O45 . 125.2(4) yes
C43 . C42 . O45 . 115.3(4) yes
C42 . C43 . C44 . 121.1(4) yes
C42 . C43 . H431 . 118.9 no
C44 . C43 . H431 . 120.0 no
C39 . C44 . C43 . 120.2(5) yes
C39 . C44 . H441 . 120.0 no
C43 . C44 . H441 . 119.8 no
C42 . O45 . C46 . 117.8(3) yes
O45 . C46 . C47 . 106.2(3) yes
O45 . C46 . H462 . 110.4 no
C47 . C46 . H462 . 108.4 no
O45 . C46 . H461 . 110.1 no
C47 . C46 . H461 . 111.0 no
H462 . C46 . H461 . 110.7 no
C46 . C47 . N48 . 109.8(3) yes
C46 . C47 . H471 . 110.5 no
N48 . C47 . H471 . 108.2 no
C46 . C47 . H472 . 110.4 no
N48 . C47 . H472 . 107.7 no
H471 . C47 . H472 . 110.3 no
C47 . N48 . N49 . 119.2(3) yes
C47 . N48 . C51 . 127.6(3) yes
N49 . N48 . C51 . 112.8(3) yes
N48 . N49 . N50 . 104.6(3) yes
N49 . N50 . C52 . 110.7(3) yes
N49 . N50 . Pd1 . 135.6(3) yes
C52 . N50 . Pd1 . 113.7(2) yes
N48 . C51 . C52 . 104.7(3) yes
N48 . C51 . H511 . 127.4 no
C52 . C51 . H511 . 127.9 no
C6 . C52 . N50 . 116.4(3) yes
C6 . C52 . C51 . 136.3(4) yes
N50 . C52 . C51 . 107.3(3) yes
C6 . C52 . Pd1 . 76.1(2) yes
N50 . C52 . Pd1 . 40.34(16) yes
C51 . C52 . Pd1 . 147.6(3) yes
N101 . C102 . C103 . 177.7(6) yes
C102 . C103 . H1033 . 108.4 no
C102 . C103 . H1032 . 110.6 no
H1033 . C103 . H1032 . 110.7 no
C102 . C103 . H1031 . 106.0 no
H1033 . C103 . H1031 . 111.7 no
H1032 . C103 . H1031 . 109.3 no
N111 . C112 . C113 . 178.6(6) yes
C112 . C113 . H1132 . 109.6 no
C112 . C113 . H1131 . 109.3 no
H1132 . C113 . H1131 . 110.1 no
C112 . C113 . H1133 . 107.7 no
H1132 . C113 . H1133 . 110.7 no
H1131 . C113 . H1133 . 109.3 no
N50 . Pd1 . N9 . 159.58(12) yes
N50 . Pd1 . N1 . 79.70(12) yes
N9 . Pd1 . N1 . 79.89(12) yes
N50 . Pd1 . C52 . 26.00(11) yes
N9 . Pd1 . C52 . 133.57(12) yes
N1 . Pd1 . C52 . 53.70(11) yes
N50 . Pd1 . C7 . 133.39(12) yes
N9 . Pd1 . C7 . 26.19(12) yes
N1 . Pd1 . C7 . 53.70(11) yes
C52 . Pd1 . C7 . 107.39(11) yes
N50 . Pd1 . Cl1 . 101.60(9) yes
N9 . Pd1 . Cl1 . 98.75(9) yes
N1 . Pd1 . Cl1 . 176.63(9) yes
C52 . Pd1 . Cl1 . 127.51(8) yes
C7 . Pd1 . Cl1 . 124.86(8) yes
F13 . B11 . F15 . 108.3(3) yes
F13 . B11 . F12 . 108.8(4) yes
F15 . B11 . F12 . 110.0(4) yes
F13 . B11 . F14 . 109.3(4) yes
F15 . B11 . F14 . 110.7(4) yes
F12 . B11 . F14 . 109.8(4) yes

loop_
_geom_bond_atom_site_label_1
_geom_bond_site_symmetry_1
_geom_bond_atom_site_label_2
_geom_bond_site_symmetry_2
_geom_bond_distance
_geom_bond_publ_flag
N1 . C2 . 1.351(4) yes
N1 . C6 . 1.346(4) yes
N1 . Pd1 . 1.974(3) yes
C2 . C3 . 1.376(5) yes
C2 . C7 . 1.456(5) yes
C3 . C4 . 1.385(5) yes
C3 . H31 . 0.927 no
C4 . C5 . 1.390(5) yes
C4 . H41 . 0.949 no
C5 . C6 . 1.377(5) yes
C5 . H51 . 0.945 no
C6 . C52 . 1.462(5) yes
C7 . C8 . 1.369(5) yes
C7 . N9 . 1.374(5) yes
C7 . Pd1 . 2.856(4) yes
C8 . N11 . 1.341(5) yes
C8 . H81 . 0.946 no
N9 . N10 . 1.311(4) yes
N9 . Pd1 . 2.014(3) yes
N10 . N11 . 1.345(4) yes
N11 . C12 . 1.476(5) yes
C12 . C13 . 1.511(5) yes
C12 . H122 . 0.976 no
C12 . H121 . 0.971 no
C13 . O14 . 1.425(5) yes
C13 . H131 . 0.969 no
C13 . H132 . 0.967 no
O14 . C15 . 1.381(4) yes
C15 . C16 . 1.366(5) yes
C15 . C20 . 1.395(6) yes
C16 . C17 . 1.396(6) yes
C16 . H161 . 0.940 no
C17 . C18 . 1.386(6) yes
C17 . H171 . 0.932 no
C18 . C19 . 1.375(6) yes
C18 . O21 . 1.389(5) yes
C19 . C20 . 1.377(6) yes
C19 . H191 . 0.938 no
C20 . H201 . 0.940 no
O21 . C22 . 1.420(5) yes
C22 . C23 . 1.521(6) yes
C22 . H221 . 0.982 no
C22 . H222 . 0.995 no
C23 . N24 . 1.446(5) yes
C23 . H231 . 0.975 no
C23 . H232 . 0.980 no
N24 . C26 . 1.345(5) yes
N24 . H241 . 0.841(18) no
O25 . C26 . 1.219(5) yes
C26 . C27 . 1.501(6) yes
C27 . C28 . 1.392(6) yes
C27 . C32 . 1.383(6) yes
C28 . C29 . 1.414(6) yes
C28 . H281 . 0.933 no
C29 . C30 . 1.380(6) yes
C29 . C34 . 1.486(6) yes
C30 . C31 . 1.364(7) yes
C30 . H301 . 0.945 no
C31 . C32 . 1.373(6) yes
C31 . H311 . 0.949 no
C32 . H321 . 0.936 no
O33 . C34 . 1.242(5) yes
C34 . N35 . 1.340(6) yes
N35 . C36 . 1.484(6) yes
N35 . H351 . 0.894(18) no
C36 . C37 . 1.513(6) yes
C36 . H361 . 0.981 no
C36 . H362 . 0.972 no
C37 . O38 . 1.411(5) yes
C37 . H371 . 0.980 no
C37 . H372 . 0.980 no
O38 . C39 . 1.395(5) yes
C39 . C40 . 1.372(6) yes
C39 . C44 . 1.379(6) yes
C40 . C41 . 1.421(6) yes
C40 . H401 . 0.934 no
C41 . C42 . 1.375(6) yes
C41 . H411 . 0.945 no
C42 . C43 . 1.398(6) yes
C42 . O45 . 1.383(5) yes
C43 . C44 . 1.363(6) yes
C43 . H431 . 0.931 no
C44 . H441 . 0.940 no
O45 . C46 . 1.425(5) yes
C46 . C47 . 1.506(5) yes
C46 . H462 . 0.977 no
C46 . H461 . 0.983 no
C47 . N48 . 1.472(5) yes
C47 . H471 . 0.969 no
C47 . H472 . 0.958 no
N48 . N49 . 1.345(4) yes
N48 . C51 . 1.342(5) yes
N49 . N50 . 1.320(4) yes
N50 . C52 . 1.367(5) yes
N50 . Pd1 . 2.018(3) yes
C51 . C52 . 1.363(5) yes
C51 . H511 . 0.927 no
C52 . Pd1 . 2.855(4) yes
N101 . C102 . 1.176(7) yes
C102 . C103 . 1.438(8) yes
C103 . H1033 . 0.976 no
C103 . H1032 . 0.965 no
C103 . H1031 . 1.000 no
N111 . C112 . 1.142(7) yes
C112 . C113 . 1.433(8) yes
C113 . H1132 . 0.968 no
C113 . H1131 . 0.956 no
C113 . H1133 . 0.960 no
Pd1 . Cl1 . 2.2900(10) yes
F13 . B11 . 1.385(5) yes
B11 . F15 . 1.383(5) yes
B11 . F12 . 1.379(5) yes
B11 . F14 . 1.370(5) yes

loop_
_geom_hbond_atom_site_label_D
_geom_hbond_site_symmetry_D
_geom_hbond_atom_site_label_H
_geom_hbond_site_symmetry_H
_geom_hbond_atom_site_label_A
_geom_hbond_site_symmetry_A
_geom_hbond_angle_DHA
_geom_hbond_distance_DH
_geom_hbond_distance_HA
_geom_hbond_distance_DA
_geom_hbond_publ_flag
C13 . H132 . O33 2_667 125 0.97 2.49 3.149(6) yes
C46 . H461 . O25 2_667 144 0.98 2.49 3.339(6) yes
C19 . H191 . O38 2_567 161 0.94 2.58 3.482(6) yes
C103 . H1031 . N101 2_667 145 1.00 2.60 3.463(6) yes
